data_2022782
loop_
_publ_author_name
'Klein, Wilhelm'

_publ_section_title
;
 Crystal structure of Ag3Dy2(NO3)9 and quantitative comparison to isotypic
 compounds
;
_journal_coeditor_code PK2686
_journal_issue 7
_journal_name_full 'Acta Crystallographica Section E Crystallographic Communications'
_journal_paper_doi 10.1107/S2056989023004747
_journal_volume 79
_journal_year 2023
_chemical_formula_iupac 'Ag3 Dy2 (N O3)9'
_chemical_formula_moiety '3 Ag, 2 Dy, 9(N O3)'
_chemical_formula_sum 'Ag3 Dy2 N9 O27'
_chemical_formula_weight 1206.70
_chemical_name_systematic 'Trisilver Didysprosium nonanitrate'
_space_group_crystal_system cubic
_space_group_IT_number 213
_space_group_name_Hall 'P 4bd 2ab 3'
_space_group_name_H-M_alt 'P 41 3 2'
_atom_sites_solution_primary direct
_atom_sites_solution_secondary difmap
_audit_creation_method SHELXL-2014/7
_cell_angle_alpha 90
_cell_angle_beta 90
_cell_angle_gamma 90
_cell_formula_units_Z 4
_cell_length_a 13.2004(4)
_cell_length_b 13.2004(4)
_cell_length_c 13.2004(4)
_cell_measurement_reflns_used 63387
_cell_measurement_temperature 223(2)
_cell_measurement_theta_max 30.72
_cell_measurement_theta_min 2.18
_cell_volume 2300.18(12)
_computing_cell_refinement
;
<i>X-AREA</i> (Stoe & Cie, 2015)
;
_computing_data_collection
;
<i>X-AREA</i> (Stoe & Cie, 2015)
;
_computing_data_reduction
;
<i>X-AREA</i> (Stoe & Cie, 2015)
;
_computing_molecular_graphics
;
<i>DIAMOND 3.2k</i> (Brandenburg & Putz (2018)
;
_computing_publication_material
;
<i>SHELX</i> (Sheldrick, 2008) and <i>publCIF</i> (Westrip,
2010)
;
_computing_structure_refinement
;
<i>SHELXL2014/7</i> (Sheldrick, 2015)
;
_computing_structure_solution
;
<i>SHELXS97</i> (Sheldrick, 2008)
;
_diffrn_ambient_temperature 223(2)
_diffrn_detector Pilatus300K
_diffrn_detector_area_resol_mean 5.81
_diffrn_measured_fraction_theta_full 1.000
_diffrn_measured_fraction_theta_max 1.000
_diffrn_measurement_device_type 'Stoe StadiVari'
_diffrn_measurement_method '\w scans'
_diffrn_radiation_monochromator 'Graded multilayer mirror'
_diffrn_radiation_type 'Mo K\a'
_diffrn_radiation_wavelength 0.71073
_diffrn_reflns_av_R_equivalents 0.1590
_diffrn_reflns_av_unetI/netI 0.0244
_diffrn_reflns_limit_h_max 16
_diffrn_reflns_limit_h_min -16
_diffrn_reflns_limit_k_max 16
_diffrn_reflns_limit_k_min -16
_diffrn_reflns_limit_l_max 16
_diffrn_reflns_limit_l_min -16
_diffrn_reflns_number 37326
_diffrn_reflns_theta_full 25.242
_diffrn_reflns_theta_max 25.992
_diffrn_reflns_theta_min 2.182
_diffrn_source 'Genix 3D HF Mo'
_diffrn_source_current 1.000
_diffrn_source_power 0.050
_diffrn_source_voltage 50
_exptl_absorpt_coefficient_mu 9.066
_exptl_absorpt_correction_T_max 0.2151
_exptl_absorpt_correction_T_min 0.0012
_exptl_absorpt_correction_type empirical
_exptl_absorpt_process_details
;
(X-AREA; Stoe & Cie, 2015)
;
_exptl_crystal_colour yellow
_exptl_crystal_density_diffrn 3.485
_exptl_crystal_description plate
_exptl_crystal_F_000 2208
_exptl_crystal_size_max 0.4
_exptl_crystal_size_mid 0.3
_exptl_crystal_size_min 0.1
_refine_diff_density_max 2.009
_refine_diff_density_min -1.070
_refine_ls_abs_structure_details
;
 Refined as an inversion twin
;
_refine_ls_abs_structure_Flack 0.18(6)
_refine_ls_extinction_method none
_refine_ls_goodness_of_fit_ref 1.177
_refine_ls_hydrogen_treatment undef
_refine_ls_matrix_type full
_refine_ls_number_parameters 65
_refine_ls_number_reflns 763
_refine_ls_number_restraints 0
_refine_ls_restrained_S_all 1.177
_refine_ls_R_factor_all 0.0482
_refine_ls_R_factor_gt 0.0445
_refine_ls_shift/su_max 0.000
_refine_ls_shift/su_mean 0.000
_refine_ls_structure_factor_coef Fsqd
_refine_ls_weighting_details 'w=1/[\s^2^(Fo^2^)+(0.0538P)^2^+51.0589P] where P=(Fo^2^+2Fc^2^)/3'
_refine_ls_weighting_scheme calc
_refine_ls_wR_factor_gt 0.1187
_refine_ls_wR_factor_ref 0.1220
_reflns_number_gt 715
_reflns_number_total 763
_reflns_threshold_expression 'I > 2\s(I)'
_cod_data_source_file pk2686sup1.cif
_cod_data_source_block I
_cod_original_cell_volume 2300.2(2)
_cod_database_code 2022782
_shelx_space_group_comment
;
The symmetry employed for this shelxl refinement is uniquely defined
by the following loop, which should always be used as a source of
symmetry information in preference to the above space-group names.
They are only intended as comments.
;

loop_
_space_group_symop_operation_xyz
'x, y, z'
'-x+1/2, -y, z+1/2'
'-x, y+1/2, -z+1/2'
'x+1/2, -y+1/2, -z'
'z, x, y'
'z+1/2, -x+1/2, -y'
'-z+1/2, -x, y+1/2'
'-z, x+1/2, -y+1/2'
'y, z, x'
'-y, z+1/2, -x+1/2'
'y+1/2, -z+1/2, -x'
'-y+1/2, -z, x+1/2'
'y+3/4, x+1/4, -z+1/4'
'-y+3/4, -x+3/4, -z+3/4'
'y+1/4, -x+1/4, z+3/4'
'-y+1/4, x+3/4, z+1/4'
'x+3/4, z+1/4, -y+1/4'
'-x+1/4, z+3/4, y+1/4'
'-x+3/4, -z+3/4, -y+3/4'
'x+1/4, -z+1/4, y+3/4'
'z+3/4, y+1/4, -x+1/4'
'z+1/4, -y+1/4, x+3/4'
'-z+1/4, y+3/4, x+1/4'
'-z+3/4, -y+3/4, -x+3/4'

loop_
_atom_site_type_symbol
_atom_site_label
_atom_site_fract_x
_atom_site_fract_y
_atom_site_fract_z
_atom_site_U_iso_or_equiv
_atom_site_adp_type
_atom_site_calc_flag
_atom_site_occupancy
_atom_site_disorder_assembly
_atom_site_disorder_group
Ag Ag 0.42059(11) 0.1250 0.17059(11) 0.0411(6) Uani d 1 . .
Dy Dy 0.03885(6) 0.03885(6) 0.03885(6) 0.0233(4) Uani d 1 . .
N N1 0.2541(9) 0.1250 0.0041(9) 0.014(4) Uani d 1 . .
O O1 0.1852(8) 0.1250 -0.0648(8) 0.021(3) Uani d 1 . .
O O2 0.2346(8) 0.0854(8) 0.0870(8) 0.022(2) Uani d 1 . .
N N2 0.3881(11) 0.3676(11) 0.1011(10) 0.023(3) Uani d 1 . .
O O3 0.4747(8) 0.3304(9) 0.0888(9) 0.025(2) Uani d 1 . .
O O4 0.3674(8) 0.4493(8) 0.0530(9) 0.024(2) Uani d 1 . .
O O5 0.3217(10) 0.3253(11) 0.1508(9) 0.035(3) Uani d 1 . .

loop_
_atom_site_aniso_label
_atom_site_aniso_U_11
_atom_site_aniso_U_22
_atom_site_aniso_U_33
_atom_site_aniso_U_12
_atom_site_aniso_U_13
_atom_site_aniso_U_23
Ag 0.0260(7) 0.0713(17) 0.0260(7) -0.0052(7) -0.0006(8) 0.0052(7)
Dy 0.0233(4) 0.0233(4) 0.0233(4) 0.0002(3) 0.0002(3) 0.0002(3)
N1 0.015(5) 0.011(8) 0.015(5) 0.000(4) -0.001(7) 0.000(4)
O1 0.022(5) 0.017(7) 0.022(5) -0.005(4) -0.003(6) 0.005(4)
O2 0.026(6) 0.022(5) 0.018(5) 0.001(4) 0.000(5) 0.007(4)
N2 0.019(7) 0.031(8) 0.018(7) -0.006(6) 0.001(5) -0.004(6)
O3 0.015(5) 0.030(6) 0.029(6) 0.005(5) 0.005(5) 0.008(5)
O4 0.022(6) 0.017(5) 0.033(7) 0.001(5) -0.001(5) 0.000(5)
O5 0.036(7) 0.043(8) 0.027(6) -0.014(6) 0.008(6) 0.007(6)

loop_
_atom_type_symbol
_atom_type_description
_atom_type_scat_dispersion_real
_atom_type_scat_dispersion_imag
_atom_type_scat_source
Ag Ag -0.8971 1.1015 'International Tables Vol C Tables 4.2.6.8 and 6.1.1.4'
Dy Dy -0.1892 4.4098 'International Tables Vol C Tables 4.2.6.8 and 6.1.1.4'
N N 0.0061 0.0033 'International Tables Vol C Tables 4.2.6.8 and 6.1.1.4'
O O 0.0106 0.0060 'International Tables Vol C Tables 4.2.6.8 and 6.1.1.4'

loop_
_geom_angle_atom_site_label_1
_geom_angle_atom_site_label_2
_geom_angle_atom_site_label_3
_geom_angle_site_symmetry_1
_geom_angle_site_symmetry_3
_geom_angle
_geom_angle_publ_flag
O5 Ag O5 9 20_554 154.7(6) ?
O5 Ag O2 9 22_554 120.7(4) ?
O5 Ag O2 20_554 22_554 83.8(4) ?
O5 Ag O2 9 . 83.8(4) ?
O5 Ag O2 20_554 . 120.7(4) ?
O2 Ag O2 22_554 . 46.8(4) ?
O5 Ag O4 9 20_554 109.2(4) ?
O5 Ag O4 20_554 20_554 48.8(3) ?
O2 Ag O4 22_554 20_554 115.5(3) ?
O2 Ag O4 . 20_554 162.3(3) ?
O5 Ag O4 9 9 48.8(3) ?
O5 Ag O4 20_554 9 109.2(4) ?
O2 Ag O4 22_554 9 162.3(3) ?
O2 Ag O4 . 9 115.5(3) ?
O4 Ag O4 20_554 9 82.1(5) ?
O5 Ag O5 9 22_554 116.8(5) ?
O5 Ag O5 20_554 22_554 73.3(5) ?
O2 Ag O5 22_554 22_554 74.9(3) ?
O2 Ag O5 . 22_554 64.8(3) ?
O4 Ag O5 20_554 22_554 116.5(3) ?
O4 Ag O5 9 22_554 96.8(3) ?
O5 Ag O5 9 . 73.3(5) ?
O5 Ag O5 20_554 . 116.8(5) ?
O2 Ag O5 22_554 . 64.8(3) ?
O2 Ag O5 . . 74.9(3) ?
O4 Ag O5 20_554 . 96.8(3) ?
O4 Ag O5 9 . 116.5(3) ?
O5 Ag O5 22_554 . 136.1(5) ?
O5 Ag N2 9 20_554 133.8(4) ?
O5 Ag N2 20_554 20_554 23.4(4) ?
O2 Ag N2 22_554 20_554 99.1(3) ?
O2 Ag N2 . 20_554 142.2(4) ?
O4 Ag N2 20_554 20_554 25.4(3) ?
O4 Ag N2 9 20_554 97.1(3) ?
O5 Ag N2 22_554 20_554 94.4(4) ?
O5 Ag N2 . 20_554 108.1(3) ?
O5 Ag N2 9 9 23.4(4) ?
O5 Ag N2 20_554 9 133.8(4) ?
O2 Ag N2 22_554 9 142.2(4) ?
O2 Ag N2 . 9 99.1(3) ?
O4 Ag N2 20_554 9 97.1(3) ?
O4 Ag N2 9 9 25.4(3) ?
O5 Ag N2 22_554 9 108.1(3) ?
O5 Ag N2 . 9 94.4(4) ?
N2 Ag N2 20_554 9 117.8(5) ?
O5 Ag O3 9 . 107.3(4) ?
O5 Ag O3 20_554 . 75.0(4) ?
O2 Ag O3 22_554 . 66.5(3) ?
O2 Ag O3 . . 103.9(3) ?
O4 Ag O3 20_554 . 61.3(3) ?
O4 Ag O3 9 . 127.5(3) ?
O5 Ag O3 22_554 . 132.0(3) ?
O5 Ag O3 . . 42.9(3) ?
N2 Ag O3 20_554 . 65.8(3) ?
N2 Ag O3 9 . 119.9(4) ?
O5 Ag O3 9 22_554 75.0(4) ?
O5 Ag O3 20_554 22_554 107.3(4) ?
O2 Ag O3 22_554 22_554 103.9(3) ?
O2 Ag O3 . 22_554 66.5(3) ?
O4 Ag O3 20_554 22_554 127.5(3) ?
O4 Ag O3 9 22_554 61.3(3) ?
O5 Ag O3 22_554 22_554 42.9(3) ?
O5 Ag O3 . 22_554 132.0(3) ?
N2 Ag O3 20_554 22_554 119.9(4) ?
N2 Ag O3 9 22_554 65.8(3) ?
O3 Ag O3 . 22_554 170.1(5) ?
O3 Dy O3 12_554 8_545 116.77(16) ?
O3 Dy O3 12_554 4_455 116.77(16) ?
O3 Dy O3 8_545 4_455 116.77(16) ?
O3 Dy O4 12_554 4_455 118.6(3) ?
O3 Dy O4 8_545 4_455 76.0(4) ?
O3 Dy O4 4_455 4_455 50.0(3) ?
O3 Dy O4 12_554 12_554 50.0(3) ?
O3 Dy O4 8_545 12_554 118.6(3) ?
O3 Dy O4 4_455 12_554 76.0(4) ?
O4 Dy O4 4_455 12_554 70.6(4) ?
O3 Dy O4 12_554 8_545 76.0(4) ?
O3 Dy O4 8_545 8_545 50.0(3) ?
O3 Dy O4 4_455 8_545 118.6(3) ?
O4 Dy O4 4_455 8_545 70.6(4) ?
O4 Dy O4 12_554 8_545 70.6(4) ?
O3 Dy O1 12_554 9 66.9(4) ?
O3 Dy O1 8_545 9 67.4(3) ?
O3 Dy O1 4_455 9 168.5(4) ?
O4 Dy O1 4_455 9 139.4(2) ?
O4 Dy O1 12_554 9 112.0(4) ?
O4 Dy O1 8_545 9 72.6(3) ?
O3 Dy O1 12_554 5 168.5(4) ?
O3 Dy O1 8_545 5 66.9(4) ?
O3 Dy O1 4_455 5 67.4(3) ?
O4 Dy O1 4_455 5 72.6(3) ?
O4 Dy O1 12_554 5 139.4(2) ?
O4 Dy O1 8_545 5 112.0(4) ?
O1 Dy O1 9 5 106.9(3) ?
O3 Dy O1 12_554 . 67.4(3) ?
O3 Dy O1 8_545 . 168.5(4) ?
O3 Dy O1 4_455 . 66.9(4) ?
O4 Dy O1 4_455 . 112.0(4) ?
O4 Dy O1 12_554 . 72.6(3) ?
O4 Dy O1 8_545 . 139.4(2) ?
O1 Dy O1 9 . 106.9(3) ?
O1 Dy O1 5 . 106.9(3) ?
O3 Dy O2 12_554 . 65.6(4) ?
O3 Dy O2 8_545 . 122.7(4) ?
O3 Dy O2 4_455 . 108.3(3) ?
O4 Dy O2 4_455 . 158.2(3) ?
O4 Dy O2 12_554 . 104.7(3) ?
O4 Dy O2 8_545 . 129.0(4) ?
O1 Dy O2 9 . 62.4(2) ?
O1 Dy O2 5 . 103.1(4) ?
O1 Dy O2 . . 47.8(4) ?
O3 Dy O2 12_554 5 122.7(4) ?
O3 Dy O2 8_545 5 108.3(3) ?
O3 Dy O2 4_455 5 65.6(4) ?
O4 Dy O2 4_455 5 104.7(3) ?
O4 Dy O2 12_554 5 129.0(4) ?
O4 Dy O2 8_545 5 158.2(3) ?
O1 Dy O2 9 5 103.1(4) ?
O1 Dy O2 5 5 47.8(4) ?
O1 Dy O2 . 5 62.4(2) ?
O2 Dy O2 . 5 60.9(4) ?
O3 Dy O2 12_554 9 108.3(3) ?
O3 Dy O2 8_545 9 65.6(4) ?
O3 Dy O2 4_455 9 122.7(4) ?
O4 Dy O2 4_455 9 129.0(4) ?
O4 Dy O2 12_554 9 158.2(3) ?
O4 Dy O2 8_545 9 104.7(3) ?
O1 Dy O2 9 9 47.8(4) ?
O1 Dy O2 5 9 62.4(2) ?
O1 Dy O2 . 9 103.1(4) ?
O2 Dy O2 . 9 60.9(4) ?
O2 Dy O2 5 9 60.9(4) ?
O2 N1 O2 . 22_554 122.9(18) ?
O2 N1 O1 . . 118.5(9) ?
O2 N1 O1 22_554 . 118.5(9) ?
N1 O1 Dy . . 98.7(3) ?
N1 O1 Dy . 15_554 98.7(3) ?
Dy O1 Dy . 15_554 162.6(6) ?
N1 O2 Dy . . 94.9(9) ?
N1 O2 Ag . . 95.1(9) ?
Dy O2 Ag . . 169.6(5) ?
O5 N2 O3 . . 122.7(15) ?
O5 N2 O4 . . 119.7(14) ?
O3 N2 O4 . . 117.4(13) ?
O5 N2 Ag . 5 50.3(9) ?
O3 N2 Ag . 5 170.4(11) ?
O4 N2 Ag . 5 69.4(8) ?
N2 O3 Dy . 4 97.0(9) ?
N2 O3 Ag . . 95.2(9) ?
Dy O3 Ag 4 . 157.7(5) ?
N2 O4 Dy . 4 95.6(8) ?
N2 O4 Ag . 5 85.1(8) ?
Dy O4 Ag 4 5 170.9(5) ?
N2 O5 Ag . 5 106.3(11) ?
N2 O5 Ag . . 98.0(11) ?
Ag O5 Ag 5 . 148.6(5) ?

loop_
_geom_bond_atom_site_label_1
_geom_bond_atom_site_label_2
_geom_bond_site_symmetry_2
_geom_bond_distance
_geom_bond_publ_flag
Ag O5 9 2.383(15) ?
Ag O5 20_554 2.383(15) ?
Ag O2 22_554 2.741(11) ?
Ag O2 . 2.741(11) ?
Ag O4 20_554 2.793(11) ?
Ag O4 9 2.793(11) ?
Ag O5 22_554 2.960(15) ?
Ag O5 . 2.960(15) ?
Ag N2 20_554 2.972(14) ?
Ag N2 9 2.972(14) ?
Ag O3 . 3.004(11) ?
Ag O3 22_554 3.004(11) ?
Dy O3 12_554 2.557(11) ?
Dy O3 8_545 2.557(11) ?
Dy O3 4_455 2.557(11) ?
Dy O4 4_455 2.572(11) ?
Dy O4 12_554 2.572(11) ?
Dy O4 8_545 2.572(11) ?
Dy O1 9 2.626(2) ?
Dy O1 5 2.626(2) ?
Dy O1 . 2.626(2) ?
Dy O2 . 2.732(11) ?
Dy O2 5 2.732(11) ?
Dy O2 9 2.732(11) ?
N1 O2 . 1.240(14) ?
N1 O2 22_554 1.240(14) ?
N1 O1 . 1.29(2) ?
O1 Dy 15_554 2.626(2) ?
N2 O5 . 1.230(17) ?
N2 O3 . 1.255(18) ?
N2 O4 . 1.281(18) ?
N2 Ag 5 2.972(14) ?
O3 Dy 4 2.557(11) ?
O4 Dy 4 2.572(11) ?
O4 Ag 5 2.793(11) ?
O5 Ag 5 2.383(15) ?

_cod_database_fobs_code 2022782
